data_1546115
loop_
_publ_author_name
'Krause, Lennard'
'Niep\"otter, Benedikt'
'Sch\"urmann, Christian J.'
'Stalke, Dietmar'
'Herbst-Irmer, Regine'

_publ_section_title
;
 Validation of experimental charge-density refinement strategies: when do
 we overfit?
;
_journal_issue 4
_journal_name_full IUCrJ
_journal_page_first
;
;
_journal_paper_doi 10.1107/S2052252517005103
_journal_volume 4
_journal_year 2017
_chemical_formula_moiety 'C20 H23 P S'
_chemical_formula_sum 'C20 H23 P S'
_chemical_formula_weight 326.41
_space_group_crystal_system orthorhombic
_space_group_IT_number 61
_space_group_name_Hall '-P 2ac 2ab'
_space_group_name_H-M_alt 'P b c a'
_symmetry_space_group_name_Hall '-P 2ac 2ab'
_symmetry_space_group_name_H-M 'P b c a'
_atom_sites_solution_hydrogens geom
_audit_creation_method SHELXL-2016/6
_cell_angle_alpha 90
_cell_angle_beta 90
_cell_angle_gamma 90
_cell_formula_units_Z 8
_cell_length_a 10.9323(7)
_cell_length_b 14.5698(10)
_cell_length_c 21.0910(14)
_cell_measurement_reflns_used 9781
_cell_measurement_temperature 99(2)
_cell_measurement_theta_max 52.1495
_cell_measurement_theta_min 2.6835
_cell_volume 3359.4(4)
_computing_cell_refinement 'SAINT V8.37A'
_computing_data_collection 'APEX2 v2012.2'
_computing_data_reduction 'SAINT V8.37A'
_computing_molecular_graphics 'XP Version 5.1'
_computing_publication_material 'XP Version 5.1'
_computing_structure_refinement 'SHELXL-2016/6 (Sheldrick, 2016)'
_computing_structure_solution 'SHELXT 2014/5 (Sheldrick, 2014)'
_diffrn_ambient_temperature 99(2)
_diffrn_measured_fraction_theta_full 1.000
_diffrn_measured_fraction_theta_max 0.999
_diffrn_measurement_device_type 'Bruker Smart APEX II Ultra'
_diffrn_measurement_method 'omega scans'
_diffrn_radiation_type MoK\a
_diffrn_radiation_wavelength 0.71073
_diffrn_reflns_av_R_equivalents 0.0248
_diffrn_reflns_av_unetI/netI 0.0141
_diffrn_reflns_Laue_measured_fraction_full 1.000
_diffrn_reflns_Laue_measured_fraction_max 0.999
_diffrn_reflns_limit_h_max 24
_diffrn_reflns_limit_h_min -24
_diffrn_reflns_limit_k_max 32
_diffrn_reflns_limit_k_min -32
_diffrn_reflns_limit_l_max 46
_diffrn_reflns_limit_l_min -46
_diffrn_reflns_number 222190
_diffrn_reflns_point_group_measured_fraction_full 1.000
_diffrn_reflns_point_group_measured_fraction_max 0.999
_diffrn_reflns_theta_full 25.242
_diffrn_reflns_theta_max 52.228
_diffrn_reflns_theta_min 1.931
_diffrn_source 'BRUKER Rotating Anode'
_exptl_absorpt_coefficient_mu 0.283
_exptl_absorpt_correction_T_max 0.9285
_exptl_absorpt_correction_T_min 0.8845
_exptl_absorpt_correction_type multi-scan
_exptl_absorpt_process_details SADABS-2016/2
_exptl_crystal_colour yellow
_exptl_crystal_density_diffrn 1.291
_exptl_crystal_description block
_exptl_crystal_F_000 1392
_exptl_crystal_size_max 0.120
_exptl_crystal_size_mid 0.110
_exptl_crystal_size_min 0.100
_refine_diff_density_max 0.600
_refine_diff_density_min -0.272
_refine_diff_density_rms 0.063
_refine_ls_extinction_method none
_refine_ls_goodness_of_fit_ref 1.106
_refine_ls_hydrogen_treatment constr
_refine_ls_matrix_type full
_refine_ls_number_parameters 203
_refine_ls_number_reflns 19329
_refine_ls_number_restraints 0
_refine_ls_restrained_S_all 1.106
_refine_ls_R_factor_all 0.0326
_refine_ls_R_factor_gt 0.0238
_refine_ls_shift/su_max 0.007
_refine_ls_shift/su_mean 0.000
_refine_ls_structure_factor_coef Fsqd
_refine_ls_weighting_details 'w=1/[\s^2^(Fo^2^)+(0.0508P)^2^+0.0744P] where P=(Fo^2^+2Fc^2^)/3'
_refine_ls_weighting_scheme calc
_refine_ls_wR_factor_gt 0.0839
_refine_ls_wR_factor_ref 0.0904
_reflns_Friedel_coverage 0.000
_reflns_number_gt 15462
_reflns_number_total 19329
_reflns_threshold_expression 'I > 2\s(I)'
_cod_data_source_file lc5072.cif
_cod_data_source_block 2_shelx
_cod_database_code 1546115
_shelx_shelxl_version_number 2016/6
_shelx_space_group_comment
;
The symmetry employed for this shelxl refinement is uniquely defined
by the following loop, which should always be used as a source of
symmetry information in preference to the above space-group names.
They are only intended as comments.
;

loop_
_space_group_symop_operation_xyz
'x, y, z'
'-x+1/2, -y, z+1/2'
'-x, y+1/2, -z+1/2'
'x+1/2, -y+1/2, -z'
'-x, -y, -z'
'x-1/2, y, -z-1/2'
'x, -y-1/2, z-1/2'
'-x-1/2, y-1/2, z'

loop_
_atom_site_label
_atom_site_type_symbol
_atom_site_fract_x
_atom_site_fract_y
_atom_site_fract_z
_atom_site_U_iso_or_equiv
_atom_site_adp_type
_atom_site_occupancy
_atom_site_site_symmetry_order
_atom_site_calc_flag
_atom_site_refinement_flags_posn
_atom_site_refinement_flags_adp
P1 P 0.43671(2) 0.29822(2) 0.56327(2) 0.00922(2) Uani 1 1 d . .
S1 S 0.60402(2) 0.33080(2) 0.53581(2) 0.01521(2) Uani 1 1 d . .
C1 C 0.40206(3) 0.31454(2) 0.64870(2) 0.01034(4) Uani 1 1 d . .
C2 C 0.30308(3) 0.26463(2) 0.67638(2) 0.01075(4) Uani 1 1 d . .
C4 C 0.11899(3) 0.16839(3) 0.66988(2) 0.01492(5) Uani 1 1 d . .
H4 H 0.058349 0.139171 0.644711 0.018 Uiso 1 1 calc R U
C3 C 0.20688(3) 0.22113(2) 0.64096(2) 0.01242(4) Uani 1 1 d . .
H3 H 0.204017 0.229091 0.596281 0.015 Uiso 1 1 calc R U
C6 C 0.20005(3) 0.20333(3) 0.77300(2) 0.01496(5) Uani 1 1 d . .
H6 H 0.195897 0.198935 0.817888 0.018 Uiso 1 1 calc R U
C5 C 0.11708(3) 0.15670(3) 0.73686(2) 0.01648(5) Uani 1 1 d . .
H5 H 0.058972 0.117058 0.756143 0.020 Uiso 1 1 calc R U
C9 C 0.46281(3) 0.36539(2) 0.75644(2) 0.01249(4) Uani 1 1 d . .
C8 C 0.37449(3) 0.30767(2) 0.78264(2) 0.01384(4) Uani 1 1 d . .
H8 H 0.369591 0.301534 0.827413 0.017 Uiso 1 1 calc R U
C7 C 0.29318(3) 0.25872(2) 0.74445(2) 0.01205(4) Uani 1 1 d . .
C10 C 0.54052(4) 0.41836(3) 0.79718(2) 0.01576(5) Uani 1 1 d . .
H10 H 0.532674 0.412301 0.841845 0.019 Uiso 1 1 calc R U
C11 C 0.62554(4) 0.47733(3) 0.77299(2) 0.01712(5) Uani 1 1 d . .
H11 H 0.677982 0.510914 0.800405 0.021 Uiso 1 1 calc R U
C12 C 0.63443(4) 0.48772(3) 0.70613(2) 0.01678(5) Uani 1 1 d . .
H12 H 0.690985 0.530669 0.689118 0.020 Uiso 1 1 calc R U
C13 C 0.56309(3) 0.43705(2) 0.66565(2) 0.01450(5) Uani 1 1 d . .
H13 H 0.571264 0.446018 0.621240 0.017 Uiso 1 1 calc R U
C14 C 0.47650(3) 0.37091(2) 0.68854(2) 0.01117(4) Uani 1 1 d . .
C15 C 0.41687(3) 0.17399(2) 0.54644(2) 0.01192(4) Uani 1 1 d . .
H15 H 0.331068 0.156393 0.557495 0.014 Uiso 1 1 calc R U
C16 C 0.43759(4) 0.15348(3) 0.47599(2) 0.01605(5) Uani 1 1 d . .
H16A H 0.519861 0.173469 0.463738 0.024 Uiso 1 1 calc R U
H16C H 0.376730 0.186496 0.450617 0.024 Uiso 1 1 calc R U
H16B H 0.429444 0.087369 0.468551 0.024 Uiso 1 1 calc R U
C17 C 0.50405(4) 0.11832(3) 0.58809(2) 0.01940(6) Uani 1 1 d . .
H17A H 0.486521 0.130758 0.632838 0.029 Uiso 1 1 calc R U
H17C H 0.588664 0.135782 0.578596 0.029 Uiso 1 1 calc R U
H17B H 0.492851 0.052749 0.579522 0.029 Uiso 1 1 calc R U
C18 C 0.31688(3) 0.36258(2) 0.51945(2) 0.01225(4) Uani 1 1 d . .
H18 H 0.243807 0.321749 0.515231 0.015 Uiso 1 1 calc R U
C19 C 0.35876(4) 0.38913(3) 0.45265(2) 0.01911(6) Uani 1 1 d . .
H19A H 0.432669 0.426977 0.455445 0.029 Uiso 1 1 calc R U
H19B H 0.293831 0.423951 0.431486 0.029 Uiso 1 1 calc R U
H19C H 0.376578 0.333465 0.428258 0.029 Uiso 1 1 calc R U
C20 C 0.27772(4) 0.44846(3) 0.55624(2) 0.01955(6) Uani 1 1 d . .
H20A H 0.245183 0.430371 0.597694 0.029 Uiso 1 1 calc R U
H20B H 0.214382 0.481141 0.532330 0.029 Uiso 1 1 calc R U
H20C H 0.348555 0.488766 0.562210 0.029 Uiso 1 1 calc R U

loop_
_atom_site_aniso_label
_atom_site_aniso_U_11
_atom_site_aniso_U_22
_atom_site_aniso_U_33
_atom_site_aniso_U_23
_atom_site_aniso_U_13
_atom_site_aniso_U_12
P1 0.00966(3) 0.00933(3) 0.00867(3) -0.00078(2) 0.00098(2) -0.00075(2)
S1 0.01136(3) 0.01617(3) 0.01811(4) -0.00375(2) 0.00435(2) -0.00326(2)
C1 0.01183(9) 0.01038(8) 0.00880(8) -0.00053(7) 0.00017(7) -0.00040(7)
C2 0.01143(9) 0.01123(9) 0.00958(8) 0.00003(7) 0.00080(7) 0.00031(7)
C4 0.01242(10) 0.01699(12) 0.01534(11) -0.00001(9) 0.00165(8) -0.00203(8)
C3 0.01142(9) 0.01434(10) 0.01149(9) -0.00042(8) 0.00079(7) -0.00088(8)
C6 0.01548(11) 0.01714(12) 0.01227(10) 0.00252(8) 0.00285(8) -0.00029(9)
C5 0.01480(11) 0.01863(13) 0.01600(11) 0.00265(10) 0.00318(9) -0.00226(9)
C9 0.01581(10) 0.01208(9) 0.00958(8) -0.00077(7) -0.00150(8) 0.00048(8)
C8 0.01701(11) 0.01531(11) 0.00920(9) 0.00019(8) 0.00000(8) 0.00022(9)
C7 0.01340(10) 0.01293(10) 0.00983(8) 0.00080(7) 0.00114(7) 0.00075(8)
C10 0.02043(13) 0.01572(11) 0.01114(9) -0.00173(8) -0.00372(9) -0.00081(10)
C11 0.02093(13) 0.01564(12) 0.01478(11) -0.00240(9) -0.00493(10) -0.00247(10)
C12 0.02077(13) 0.01437(11) 0.01520(11) -0.00138(9) -0.00252(10) -0.00526(10)
C13 0.01903(12) 0.01251(10) 0.01196(10) -0.00057(8) -0.00104(9) -0.00426(9)
C14 0.01384(10) 0.01010(8) 0.00956(8) -0.00057(7) -0.00105(7) -0.00033(7)
C15 0.01332(10) 0.01044(9) 0.01200(9) -0.00182(7) 0.00129(8) -0.00067(7)
C16 0.01854(13) 0.01643(12) 0.01318(10) -0.00490(9) 0.00189(9) -0.00112(9)
C17 0.02619(16) 0.01329(11) 0.01871(13) -0.00006(10) -0.00341(12) 0.00420(11)
C18 0.01270(9) 0.01309(10) 0.01097(9) 0.00197(7) 0.00020(7) -0.00054(8)
C19 0.02249(15) 0.02290(15) 0.01195(10) 0.00518(10) 0.00153(10) 0.00001(12)
C20 0.02356(15) 0.01691(13) 0.01817(13) 0.00065(10) 0.00076(11) 0.00773(11)

loop_
_atom_type_symbol
_atom_type_description
_atom_type_scat_dispersion_real
_atom_type_scat_dispersion_imag
_atom_type_scat_source
C C 0.0033 0.0016 'International Tables Vol C Tables 4.2.6.8 and 6.1.1.4'
H H 0.0000 0.0000 'International Tables Vol C Tables 4.2.6.8 and 6.1.1.4'
P P 0.1023 0.0942 'International Tables Vol C Tables 4.2.6.8 and 6.1.1.4'
S S 0.1246 0.1234 'International Tables Vol C Tables 4.2.6.8 and 6.1.1.4'

loop_
_geom_angle_atom_site_label_1
_geom_angle_atom_site_label_2
_geom_angle_atom_site_label_3
_geom_angle
C1 P1 C15 106.649(14)
C1 P1 C18 105.929(14)
C15 P1 C18 108.335(15)
C1 P1 S1 116.260(11)
C15 P1 S1 106.626(11)
C18 P1 S1 112.682(12)
C2 C1 C14 118.92(3)
C2 C1 P1 119.08(2)
C14 C1 P1 121.87(2)
C1 C2 C3 124.49(3)
C1 C2 C7 119.61(3)
C3 C2 C7 115.86(3)
C3 C4 C5 121.21(3)
C3 C4 H4 119.4
C5 C4 H4 119.4
C4 C3 C2 121.86(3)
C4 C3 H3 119.1
C2 C3 H3 119.1
C5 C6 C7 121.20(3)
C5 C6 H6 119.4
C7 C6 H6 119.4
C6 C5 C4 118.99(3)
C6 C5 H5 120.5
C4 C5 H5 120.5
C8 C9 C10 119.82(3)
C8 C9 C14 119.94(3)
C10 C9 C14 120.24(3)
C9 C8 C7 121.36(3)
C9 C8 H8 119.3
C7 C8 H8 119.3
C8 C7 C6 119.89(3)
C8 C7 C2 119.75(3)
C6 C7 C2 120.36(3)
C11 C10 C9 121.22(3)
C11 C10 H10 119.4
C9 C10 H10 119.4
C10 C11 C12 118.98(3)
C10 C11 H11 120.5
C12 C11 H11 120.5
C13 C12 C11 121.40(3)
C13 C12 H12 119.3
C11 C12 H12 119.3
C12 C13 C14 121.82(3)
C12 C13 H13 119.1
C14 C13 H13 119.1
C1 C14 C13 124.34(3)
C1 C14 C9 119.51(3)
C13 C14 C9 116.11(3)
C17 C15 C16 111.19(3)
C17 C15 P1 109.54(2)
C16 C15 P1 110.98(2)
C17 C15 H15 108.3
C16 C15 H15 108.3
P1 C15 H15 108.3
C15 C16 H16A 109.5
C15 C16 H16C 109.5
H16A C16 H16C 109.5
C15 C16 H16B 109.5
H16A C16 H16B 109.5
H16C C16 H16B 109.5
C15 C17 H17A 109.5
C15 C17 H17C 109.5
H17A C17 H17C 109.5
C15 C17 H17B 109.5
H17A C17 H17B 109.5
H17C C17 H17B 109.5
C19 C18 C20 110.06(3)
C19 C18 P1 112.00(2)
C20 C18 P1 110.92(2)
C19 C18 H18 107.9
C20 C18 H18 107.9
P1 C18 H18 107.9
C18 C19 H19A 109.5
C18 C19 H19B 109.5
H19A C19 H19B 109.5
C18 C19 H19C 109.5
H19A C19 H19C 109.5
H19B C19 H19C 109.5
C18 C20 H20A 109.5
C18 C20 H20B 109.5
H20A C20 H20B 109.5
C18 C20 H20C 109.5
H20A C20 H20C 109.5
H20B C20 H20C 109.5

loop_
_geom_bond_atom_site_label_1
_geom_bond_atom_site_label_2
_geom_bond_distance
P1 C1 1.8565(3)
P1 C15 1.8572(3)
P1 C18 1.8573(3)
P1 S1 1.97648(16)
C1 C2 1.4285(4)
C1 C14 1.4292(4)
C2 C3 1.4373(4)
C2 C7 1.4423(4)
C4 C3 1.3732(5)
C4 C5 1.4230(5)
C4 H4 0.9500
C3 H3 0.9500
C6 C5 1.3658(5)
C6 C7 1.4319(5)
C6 H6 0.9500
C5 H5 0.9500
C9 C8 1.3946(5)
C9 C10 1.4338(5)
C9 C14 1.4421(4)
C8 C7 1.3955(5)
C8 H8 0.9500
C10 C11 1.3647(6)
C10 H10 0.9500
C11 C12 1.4215(5)
C11 H11 0.9500
C12 C13 1.3719(5)
C12 H12 0.9500
C13 C14 1.4345(5)
C13 H13 0.9500
C15 C17 1.5290(5)
C15 C16 1.5325(5)
C15 H15 1.0000
C16 H16A 0.9800
C16 H16C 0.9800
C16 H16B 0.9800
C17 H17A 0.9800
C17 H17C 0.9800
C17 H17B 0.9800
C18 C19 1.5310(5)
C18 C20 1.5334(5)
C18 H18 1.0000
C19 H19A 0.9800
C19 H19B 0.9800
C19 H19C 0.9800
C20 H20A 0.9800
C20 H20B 0.9800
C20 H20C 0.9800
